data_7114167
loop_
_publ_author_name
'Blake, Iain M.'
'Krivokapic, Alexander'
'Katterle, Martin'
'Anderson, Harry L.'

_publ_section_title
;
 Fusion and planarization of a quinoidal porphyrin dimerElectronic
 supplementary information (ESI) available: synthetic procedures. See
 http://www.rsc.org/suppdata/cc/b2/b204265g/
;
_journal_issue 16
_journal_name_full 'Chemical Communications'
_journal_page_first 1662
_journal_paper_doi 10.1039/b204265g
_journal_year 2002
_chemical_compound_source
;
?
;
_chemical_formula_moiety ' C110 H134 N12 O11 Zn2 '
_chemical_formula_sum 'C110 H134 N12 O11 Zn2'
_chemical_formula_weight 1931.09
_chemical_melting_point ?
_chemical_name_systematic
;
?
;
_space_group_IT_number 2
_symmetry_cell_setting triclinic
_symmetry_space_group_name_Hall '-P 1'
_symmetry_space_group_name_H-M 'P -1'
_atom_sites_solution_hydrogens geom
_atom_sites_solution_primary direct
_audit_creation_date 02-25-04
_audit_creation_method CRYSTALS_ver_12-03-99
_cell_angle_alpha 110.2640(4)
_cell_angle_beta 98.4021(4)
_cell_angle_gamma 96.5091(9)
_cell_formula_units_Z 2
_cell_length_a 14.6863(2)
_cell_length_b 17.3636(2)
_cell_length_c 22.3909(3)
_cell_measurement_reflns_used 18388
_cell_measurement_temperature 150
_cell_measurement_theta_max 25
_cell_measurement_theta_min 5
_cell_volume 5215.58(12)
_computing_cell_refinement
;
Denzo/Scalepack (Otwinowski & Minor, 1996)
;
_computing_data_collection
;
COLLECT (Nonius BV, 1997)
;
_computing_data_reduction
;
Denzo/Scalepack (Otwinowski & Minor, 1996)
;
_computing_molecular_graphics
;
CAMERON (Watkin et al 1996)
;
_computing_publication_material
;
CRYSTALS (Watkin et al 2001)
;
_computing_structure_refinement
;
CRYSTALS (Watkin et al 2001)
;
_computing_structure_solution
;
SIR92 (Altomare et al, 1994)
;
_diffrn_ambient_temperature 150
_diffrn_measured_fraction_theta_max 0.994
_diffrn_measurement_device_type
;
Enraf Nonius Kappa CCD
;
_diffrn_measurement_method \w
_diffrn_radiation_monochromator graphite
_diffrn_radiation_type 'Mo K\a'
_diffrn_radiation_wavelength 0.71073
_diffrn_reflns_av_R_equivalents 0.00
_diffrn_reflns_limit_h_max 17
_diffrn_reflns_limit_h_min 0
_diffrn_reflns_limit_k_max 20
_diffrn_reflns_limit_k_min -20
_diffrn_reflns_limit_l_max 26
_diffrn_reflns_limit_l_min -27
_diffrn_reflns_number 19263
_diffrn_reflns_theta_max 25.48
_diffrn_reflns_theta_min 4.09
_diffrn_standards_decay_% 0.00
_diffrn_standards_interval_count 0
_diffrn_standards_interval_time 0
_diffrn_standards_number 0
_exptl_absorpt_coefficient_mu 0.524
_exptl_absorpt_correction_T_max 0.92
_exptl_absorpt_correction_T_min 0.90
_exptl_absorpt_correction_type multi-scan
_exptl_absorpt_process_details
;
Denzo/Scalepack (Otwinowski & Minor, 1996)
;
_exptl_crystal_colour ' black '
_exptl_crystal_density_diffrn 1.229
_exptl_crystal_density_meas ?
_exptl_crystal_description ' block '
_exptl_crystal_F_000 2043.614
_exptl_crystal_size_max 0.21
_exptl_crystal_size_mid 0.20
_exptl_crystal_size_min 0.15
_refine_diff_density_max 1.88
_refine_diff_density_min -0.85
_refine_ls_extinction_method None
_refine_ls_goodness_of_fit_ref 1.0537
_refine_ls_hydrogen_treatment noref
_refine_ls_matrix_type full
_refine_ls_number_parameters 1216
_refine_ls_number_reflns 13933
_refine_ls_R_factor_gt 0.0648
_refine_ls_shift/su_max 0.031554
_refine_ls_structure_factor_coef F
_refine_ls_weighting_details
;
Chebychev polynomial with 5 parameters, Carruthers & Watkin , 1979,
1.98     1.36     1.63    0.238    0.222
;
_refine_ls_weighting_scheme calc
_refine_ls_wR_factor_ref 0.0676
_reflns_limit_h_max 17
_reflns_limit_h_min -17
_reflns_limit_k_max 19
_reflns_limit_k_min -20
_reflns_limit_l_max 27
_reflns_limit_l_min 0
_reflns_number_gt 13933
_reflns_number_total 19263
_reflns_threshold_expression >3.00\s(I)
_cod_data_source_file b204265g.txt
_cod_data_source_block structure_1
_cod_depositor_comments
;
The following automatic conversions were performed:

'_chemical_melting_point' value 'not measured' was changed to '?' -
the value is undefined or not given.

'_symmetry_cell_setting' value
'Triclinic ' changed to 'triclinic' according to
/usr/data/users/saulius/automatic-downloads/retrospective/RSC/lib/dictionaries/cif_core.dic
dictionary named 'cif_core.dic' version 2.4.2 from 2011-04-26.

Automatic conversion script
Id: cif_fix_values 2281 2013-09-26 08:29:07Z andrius 

The following automatic conversions were performed:

'_exptl_crystal_density_meas' value 'not measured' was changed to '?'
- the value is perceived as not measured.

Automatic conversion script
Id: cif_fix_values 3008 2015-01-20 13:52:24Z robertas 
;
_cod_original_sg_symbol_H-M 'P -1 '
_cod_original_formula_sum ' C110 H134 N12 O11 Zn2 '
_cod_database_code 7114167

loop_
_symmetry_equiv_pos_as_xyz
x,y,z
-x,-y,-z

loop_
_atom_site_label
_atom_site_type_symbol
_atom_site_fract_x
_atom_site_fract_y
_atom_site_fract_z
_atom_site_U_iso_or_equiv
_atom_site_occupancy
_atom_site_adp_type
ZN1 ZN 0.61347(2) 0.40157(2) 0.024979(17) 0.0185 1.0000 Uani
ZN2 ZN 0.31077(3) 0.38938(2) -0.327174(18) 0.0218 1.0000 Uani
O1 O 0.69837(19) 0.32698(17) -0.03245(13) 0.0355 1.0000 Uani
O2 O 0.37949(19) 0.31973(18) -0.39868(13) 0.0387 1.0000 Uani
O3 O 0.4682(2) 0.6156(3) 0.42584(19) 0.0647 1.0000 Uani
O4 O 0.2174(3) 0.6205(3) 0.1157(2) 0.0715 1.0000 Uani
O5 O 0.1090(4) 0.6092(4) 0.2857(3) 0.1295 1.0000 Uani
O6 O 0.3105(3) 0.6767(4) 0.4464(4) 0.1244 1.0000 Uani
O7 O 0.2614(4) 0.6088(7) 0.2342(4) 0.1884 1.0000 Uani
O9 O 0.6017(8) 0.9285(8) 0.3956(6) 0.2396 1.0000 Uani
O10 O 0.4475(7) 0.822(1) 0.3861(7) 0.2673 1.0000 Uani
O11 O 0.4611(8) 0.060(1) 0.4772(7) 0.2572 1.0000 Uani
O12 O 0.5222(5) 0.8849(5) 0.2406(6) 0.1837 1.0000 Uani
N1 N 0.71443(18) 0.48815(17) 0.09977(13) 0.0203 1.0000 Uani
N2 N 0.61355(18) 0.48096(17) -0.02606(13) 0.0196 1.0000 Uani
N3 N 0.48787(18) 0.33545(17) -0.03610(13) 0.0208 1.0000 Uani
N4 N 0.58767(19) 0.34264(17) 0.08911(13) 0.0212 1.0000 Uani
N5 N 0.42593(19) 0.46390(18) -0.26226(13) 0.0221 1.0000 Uani
N6 N 0.2948(2) 0.48556(19) -0.36048(13) 0.0251 1.0000 Uani
N7 N 0.1729(2) 0.33322(19) -0.37260(14) 0.0263 1.0000 Uani
N8 N 0.30487(18) 0.31396(18) -0.27482(13) 0.0219 1.0000 Uani
N9 N 0.9574(2) 0.4809(2) 0.27799(16) 0.0385 1.0000 Uani
N10 N 0.7735(3) 0.2803(3) 0.2664(2) 0.0543 1.0000 Uani
N11 N 0.0362(3) 0.6221(3) -0.41566(19) 0.0474 1.0000 Uani
N12 N -0.1190(3) 0.3938(3) -0.4404(2) 0.0544 1.0000 Uani
C1 C 0.7636(2) 0.5594(2) 0.09688(16) 0.0207 1.0000 Uani
C2 C 0.8291(2) 0.6027(2) 0.15646(17) 0.0251 1.0000 Uani
C3 C 0.8191(2) 0.5571(2) 0.19489(16) 0.0255 1.0000 Uani
C4 C 0.7504(2) 0.4851(2) 0.15808(15) 0.0210 1.0000 Uani
C5 C 0.7266(2) 0.4151(2) 0.17743(15) 0.0219 1.0000 Uani
C6 C 0.6390(2) 0.3563(2) 0.14798(16) 0.0212 1.0000 Uani
C7 C 0.5952(2) 0.3038(2) 0.17711(17) 0.0266 1.0000 Uani
C8 C 0.5177(2) 0.2566(2) 0.13348(18) 0.0282 1.0000 Uani
C9 C 0.5124(2) 0.2798(2) 0.07810(16) 0.0214 1.0000 Uani
C10 C 0.4436(2) 0.2431(2) 0.02144(16) 0.0216 1.0000 Uani
C11 C 0.4335(2) 0.2675(2) -0.03240(16) 0.0221 1.0000 Uani
C12 C 0.3629(2) 0.2276(2) -0.08973(17) 0.0240 1.0000 Uani
C13 C 0.3754(2) 0.2726(2) -0.12881(17) 0.0233 1.0000 Uani
C14 C 0.4520(2) 0.3398(2) -0.09357(15) 0.0197 1.0000 Uani
C15 C 0.4829(2) 0.4010(2) -0.11908(15) 0.0190 1.0000 Uani
C16 C 0.5609(2) 0.4669(2) -0.08455(15) 0.0187 1.0000 Uani
C17 C 0.5951(2) 0.5270(2) -0.11111(16) 0.0208 1.0000 Uani
C18 C 0.6720(2) 0.5769(2) -0.06702(16) 0.0218 1.0000 Uani
C19 C 0.6834(2) 0.5481(2) -0.01393(16) 0.0207 1.0000 Uani
C20 C 0.7548(2) 0.58269(19) 0.04168(15) 0.0192 1.0000 Uani
C21 C 0.4810(2) 0.5309(2) -0.26786(16) 0.0233 1.0000 Uani
C22 C 0.5567(2) 0.5661(2) -0.21311(16) 0.0230 1.0000 Uani
C23 C 0.5464(2) 0.5218(2) -0.17376(16) 0.0208 1.0000 Uani
C24 C 0.4655(2) 0.4575(2) -0.20601(15) 0.0195 1.0000 Uani
C25 C 0.4349(2) 0.3959(2) -0.18107(15) 0.0202 1.0000 Uani
C26 C 0.3577(2) 0.3288(2) -0.21668(16) 0.0211 1.0000 Uani
C27 C 0.3278(2) 0.2668(2) -0.19111(16) 0.0220 1.0000 Uani
C28 C 0.2549(2) 0.2117(2) -0.23742(16) 0.0244 1.0000 Uani
C29 C 0.2400(2) 0.2417(2) -0.28924(16) 0.0247 1.0000 Uani
C30 C 0.1670(2) 0.2073(2) -0.34506(16) 0.0262 1.0000 Uani
C31 C 0.1402(2) 0.2496(2) -0.38701(16) 0.0262 1.0000 Uani
C32 C 0.0709(3) 0.2181(3) -0.44591(17) 0.0321 1.0000 Uani
C33 C 0.0583(3) 0.2843(3) -0.46409(17) 0.0330 1.0000 Uani
C34 C 0.1214(2) 0.3543(2) -0.41763(17) 0.0284 1.0000 Uani
C35 C 0.1295(2) 0.4404(3) -0.41497(16) 0.0293 1.0000 Uani
C36 C 0.2209(2) 0.4929(2) -0.40020(16) 0.0265 1.0000 Uani
C37 C 0.2462(3) 0.5550(3) -0.42594(17) 0.0311 1.0000 Uani
C38 C 0.3387(3) 0.5853(2) -0.40108(17) 0.0293 1.0000 Uani
C39 C 0.3689(2) 0.5437(2) -0.35830(16) 0.0251 1.0000 Uani
C40 C 0.4571(2) 0.5640(2) -0.31576(16) 0.0234 1.0000 Uani
C41 C 0.7903(2) 0.4010(2) 0.22426(16) 0.0264 1.0000 Uani
C42 C 0.8823(3) 0.4479(2) 0.25266(17) 0.0290 1.0000 Uani
C43 C 0.7774(3) 0.3325(3) 0.24593(19) 0.0350 1.0000 Uani
C44 C 0.0488(3) 0.4715(3) -0.42537(17) 0.0325 1.0000 Uani
C45 C 0.0454(3) 0.5558(3) -0.41970(19) 0.0375 1.0000 Uani
C46 C -0.0429(3) 0.4252(3) -0.43486(19) 0.0392 1.0000 Uani
C47 C 0.8335(2) 0.6430(2) 0.03914(16) 0.0212 1.0000 Uani
C48 C 0.8830(2) 0.6133(2) -0.00993(16) 0.0231 1.0000 Uani
C49 C 0.9601(2) 0.6623(2) -0.01595(17) 0.0266 1.0000 Uani
C50 C 0.9882(2) 0.7429(2) 0.03030(18) 0.0284 1.0000 Uani
C51 C 0.9407(2) 0.7743(2) 0.08135(17) 0.0266 1.0000 Uani
C52 C 0.8620(2) 0.7242(2) 0.08421(16) 0.0237 1.0000 Uani
C53 C 1.0131(3) 0.6250(3) -0.0701(2) 0.0380 1.0000 Uani
C54 C 1.0848(4) 0.6907(3) -0.0767(3) 0.0572 1.0000 Uani
C55 C 0.9434(4) 0.5808(3) -0.1358(2) 0.0503 1.0000 Uani
C56 C 1.0629(3) 0.5590(3) -0.0554(3) 0.0568 1.0000 Uani
C57 C 0.9749(3) 0.8616(2) 0.13445(19) 0.0354 1.0000 Uani
C58 C 0.9916(3) 0.8522(3) 0.2010(2) 0.0458 1.0000 Uani
C59 C 1.0679(4) 0.9035(3) 0.1281(3) 0.0637 1.0000 Uani
C60 C 0.8998(4) 0.9148(3) 0.1323(3) 0.0583 1.0000 Uani
C61 C 0.3725(2) 0.1726(2) 0.01866(17) 0.0232 1.0000 Uani
C62 C 0.3706(2) 0.0917(2) -0.02331(18) 0.0283 1.0000 Uani
C63 C 0.3052(3) 0.0257(2) -0.02544(18) 0.0292 1.0000 Uani
C64 C 0.2417(3) 0.0440(2) 0.01643(19) 0.0311 1.0000 Uani
C65 C 0.2411(2) 0.1245(2) 0.05813(17) 0.0282 1.0000 Uani
C66 C 0.3079(2) 0.1893(2) 0.05879(17) 0.0265 1.0000 Uani
C67 C 0.3012(3) -0.0643(2) -0.0718(2) 0.0406 1.0000 Uani
C68 C 0.3648(5) -0.0705(3) -0.1207(3) 0.0722 1.0000 Uani
C69 C 0.2025(5) -0.1015(4) -0.1131(4) 0.0866 1.0000 Uani
C70 C 0.3270(5) -0.1181(4) -0.0336(3) 0.0770 1.0000 Uani
C71 C 0.1719(3) 0.1418(3) 0.1042(2) 0.0373 1.0000 Uani
C72 C 0.0726(3) 0.0972(4) 0.0674(3) 0.0551 1.0000 Uani
C73 C 0.2027(4) 0.1096(3) 0.1581(2) 0.0560 1.0000 Uani
C74 C 0.1680(4) 0.2346(3) 0.1344(3) 0.0635 1.0000 Uani
C75 C 0.5287(2) 0.6306(2) -0.31934(16) 0.0249 1.0000 Uani
C76 C 0.6153(2) 0.6113(2) -0.33298(17) 0.0276 1.0000 Uani
C77 C 0.6818(3) 0.6715(2) -0.33848(18) 0.0303 1.0000 Uani
C78 C 0.6600(3) 0.7500(3) -0.3299(2) 0.0341 1.0000 Uani
C79 C 0.5745(3) 0.7708(2) -0.31541(19) 0.0332 1.0000 Uani
C80 C 0.5096(3) 0.7097(2) -0.31033(17) 0.0300 1.0000 Uani
C81 C 0.7764(3) 0.6495(3) -0.3559(2) 0.0381 1.0000 Uani
C82 C 0.8497(4) 0.7250(4) -0.3369(5) 0.1097 1.0000 Uani
C83 C 0.8166(5) 0.5993(5) -0.3159(4) 0.0937 1.0000 Uani
C84 C 0.7614(5) 0.5985(8) -0.4256(3) 0.1458 1.0000 Uani
C85 C 0.5485(3) 0.8571(3) -0.3069(3) 0.0494 1.0000 Uani
C86 C 0.6292(4) 0.9196(4) -0.3071(4) 0.0734 1.0000 Uani
C87 C 0.4659(5) 0.8453(4) -0.3614(4) 0.0880 1.0000 Uani
C88 C 0.5184(5) 0.8938(4) -0.2407(4) 0.0812 1.0000 Uani
C89 C 0.1124(2) 0.1238(2) -0.35719(17) 0.0296 1.0000 Uani
C90 C 0.0148(2) 0.1092(2) -0.37282(17) 0.0294 1.0000 Uani
C91 C -0.0374(3) 0.0313(3) -0.38436(17) 0.0323 1.0000 Uani
C92 C 0.0094(3) -0.0306(3) -0.37647(19) 0.0364 1.0000 Uani
C93 C 0.1075(3) -0.0181(2) -0.35862(18) 0.0349 1.0000 Uani
C94 C 0.1576(3) 0.0588(2) -0.35144(17) 0.0311 1.0000 Uani
C95 C -0.1449(3) 0.0162(3) -0.4049(2) 0.0407 1.0000 Uani
C96 C -0.1684(4) 0.0321(6) -0.4678(3) 0.0939 1.0000 Uani
C97 C -0.1896(3) -0.0735(3) -0.4184(3) 0.0629 1.0000 Uani
C98 C -0.1864(3) 0.0741(4) -0.3524(3) 0.0674 1.0000 Uani
C99 C 0.1563(3) -0.0863(3) -0.3471(2) 0.0433 1.0000 Uani
C100 C 0.0904(5) -0.1484(4) -0.3309(4) 0.0896 1.0000 Uani
C101 C 0.2389(4) -0.0494(4) -0.2906(3) 0.0719 1.0000 Uani
C102 C 0.1868(5) -0.1353(4) -0.4086(3) 0.0854 1.0000 Uani
C103 C 0.6640(4) 0.2411(3) -0.0690(3) 0.0690 1.0000 Uani
C104 C 0.3366(5) 0.2541(5) -0.4572(3) 0.0923 1.0000 Uani
C105 C 0.4938(4) 0.5868(4) 0.4766(3) 0.0728 1.0000 Uani
C106 C 0.1451(5) 0.6650(5) 0.1344(3) 0.0854 1.0000 Uani
C107 C 0.0639(6) 0.6783(4) 0.3058(4) 0.0888 1.0000 Uani
C108 C 0.3023(8) 0.7549(7) 0.4519(7) 0.1525 1.0000 Uani
C109 C 0.3260(9) 0.600(1) 0.2712(6) 0.1734 1.0000 Uani
C111 C 0.4972(12) 0.831(1) 0.2701(8) 0.1932 1.0000 Uani
H1 H 0.7169 0.3327 -0.0783 0.0500 1.0000 Uiso
H2 H 0.4421 0.3527 -0.4042 0.0500 1.0000 Uiso
H3 H 0.4131 0.6439 0.4332 0.0500 1.0000 Uiso
H4 H 0.2525 0.5845 0.1424 0.0500 1.0000 Uiso
H5 H 0.0700 0.5645 0.2874 0.0500 1.0000 Uiso
H6 H 0.2548 0.6450 0.4426 0.0500 1.0000 Uiso
H7 H 0.1925 0.6305 0.2608 0.0500 1.0000 Uiso
H21 H 0.8739 0.6555 0.1674 0.0308 1.0000 Uiso
H31 H 0.8531 0.5726 0.2408 0.0314 1.0000 Uiso
H71 H 0.6180 0.3027 0.2216 0.0376 1.0000 Uiso
H81 H 0.4716 0.2133 0.1391 0.0373 1.0000 Uiso
H121 H 0.3136 0.1766 -0.0997 0.0329 1.0000 Uiso
H181 H 0.7129 0.6256 -0.0704 0.0275 1.0000 Uiso
H221 H 0.6084 0.6137 -0.2053 0.0307 1.0000 Uiso
H281 H 0.2181 0.1603 -0.2354 0.0318 1.0000 Uiso
H321 H 0.0377 0.1588 -0.4695 0.0402 1.0000 Uiso
H331 H 0.0148 0.2838 -0.5033 0.0428 1.0000 Uiso
H371 H 0.2032 0.5720 -0.4571 0.0411 1.0000 Uiso
H381 H 0.3784 0.6296 -0.4103 0.0414 1.0000 Uiso
H481 H 0.8621 0.5540 -0.0420 0.0310 1.0000 Uiso
H501 H 1.0441 0.7795 0.0275 0.0380 1.0000 Uiso
H521 H 0.8252 0.7464 0.1185 0.0294 1.0000 Uiso
H541 H 1.1178 0.6657 -0.1127 0.0757 1.0000 Uiso
H542 H 1.1306 0.7207 -0.0353 0.0757 1.0000 Uiso
H543 H 1.0504 0.7341 -0.0877 0.0757 1.0000 Uiso
H551 H 0.9786 0.5557 -0.1706 0.0646 1.0000 Uiso
H552 H 0.9088 0.6218 -0.1460 0.0646 1.0000 Uiso
H553 H 0.8984 0.5351 -0.1323 0.0646 1.0000 Uiso
H561 H 1.0984 0.5340 -0.0905 0.0731 1.0000 Uiso
H562 H 1.1088 0.5858 -0.0128 0.0731 1.0000 Uiso
H563 H 1.0169 0.5142 -0.0528 0.0731 1.0000 Uiso
H581 H 1.0142 0.9072 0.2363 0.0537 1.0000 Uiso
H582 H 1.0414 0.8157 0.2016 0.0537 1.0000 Uiso
H583 H 0.9331 0.8238 0.2077 0.0537 1.0000 Uiso
H591 H 1.0889 0.9599 0.1631 0.0734 1.0000 Uiso
H592 H 1.0634 0.9086 0.0847 0.0734 1.0000 Uiso
H593 H 1.1179 0.8683 0.1324 0.0734 1.0000 Uiso
H601 H 0.9228 0.9721 0.1665 0.0704 1.0000 Uiso
H602 H 0.8888 0.9201 0.0885 0.0704 1.0000 Uiso
H603 H 0.8412 0.8892 0.1397 0.0704 1.0000 Uiso
H621 H 0.4180 0.0817 -0.0518 0.0389 1.0000 Uiso
H641 H 0.1941 -0.0025 0.0159 0.0395 1.0000 Uiso
H661 H 0.3094 0.2483 0.0884 0.0335 1.0000 Uiso
H681 H 0.3593 -0.1292 -0.1509 0.0891 1.0000 Uiso
H682 H 0.4305 -0.0464 -0.0987 0.0891 1.0000 Uiso
H683 H 0.3437 -0.0366 -0.1486 0.0891 1.0000 Uiso
H691 H 0.1996 -0.1612 -0.1427 0.0833 1.0000 Uiso
H692 H 0.1821 -0.0686 -0.1388 0.0833 1.0000 Uiso
H693 H 0.1559 -0.1032 -0.0832 0.0833 1.0000 Uiso
H701 H 0.3255 -0.1769 -0.0632 0.1085 1.0000 Uiso
H702 H 0.3929 -0.0953 -0.0066 0.1085 1.0000 Uiso
H703 H 0.2834 -0.1184 -0.0030 0.1085 1.0000 Uiso
H721 H 0.0274 0.1062 0.0973 0.0678 1.0000 Uiso
H722 H 0.0526 0.1159 0.0313 0.0678 1.0000 Uiso
H723 H 0.0720 0.0340 0.0479 0.0678 1.0000 Uiso
H731 H 0.1571 0.1185 0.1883 0.0736 1.0000 Uiso
H732 H 0.2660 0.1381 0.1821 0.0736 1.0000 Uiso
H733 H 0.2018 0.0472 0.1379 0.0736 1.0000 Uiso
H741 H 0.1218 0.2446 0.1644 0.0835 1.0000 Uiso
H742 H 0.2310 0.2673 0.1599 0.0835 1.0000 Uiso
H743 H 0.1475 0.2567 0.0993 0.0835 1.0000 Uiso
H761 H 0.6306 0.5532 -0.3382 0.0381 1.0000 Uiso
H781 H 0.7079 0.7940 -0.3338 0.0463 1.0000 Uiso
H801 H 0.4471 0.7226 -0.2998 0.0415 1.0000 Uiso
H821 H 0.9115 0.7085 -0.3465 0.1347 1.0000 Uiso
H822 H 0.8321 0.7646 -0.3551 0.1347 1.0000 Uiso
H823 H 0.8620 0.7534 -0.2858 0.1347 1.0000 Uiso
H831 H 0.8766 0.5839 -0.3277 0.1529 1.0000 Uiso
H832 H 0.8261 0.6333 -0.2689 0.1529 1.0000 Uiso
H833 H 0.7700 0.5466 -0.3264 0.1529 1.0000 Uiso
H841 H 0.8210 0.5823 -0.4381 0.1408 1.0000 Uiso
H842 H 0.7344 0.6290 -0.4521 0.1408 1.0000 Uiso
H843 H 0.7152 0.5450 -0.4352 0.1408 1.0000 Uiso
H861 H 0.6091 0.9741 -0.3025 0.1108 1.0000 Uiso
H862 H 0.6487 0.8971 -0.3512 0.1108 1.0000 Uiso
H863 H 0.6830 0.9269 -0.2727 0.1108 1.0000 Uiso
H871 H 0.4480 0.9001 -0.3573 0.1251 1.0000 Uiso
H872 H 0.4872 0.8212 -0.4042 0.1251 1.0000 Uiso
H873 H 0.4128 0.8060 -0.3601 0.1251 1.0000 Uiso
H881 H 0.5023 0.9498 -0.2351 0.1217 1.0000 Uiso
H882 H 0.5733 0.9004 -0.2054 0.1217 1.0000 Uiso
H883 H 0.4649 0.8558 -0.2388 0.1217 1.0000 Uiso
H901 H -0.0191 0.1558 -0.3755 0.0364 1.0000 Uiso
H921 H -0.0279 -0.0854 -0.3835 0.0412 1.0000 Uiso
H941 H 0.2286 0.0682 -0.3416 0.0352 1.0000 Uiso
H961 H -0.2375 0.0244 -0.4828 0.1199 1.0000 Uiso
H962 H -0.1413 -0.0063 -0.5025 0.1199 1.0000 Uiso
H963 H -0.1402 0.0918 -0.4605 0.1199 1.0000 Uiso
H971 H -0.2579 -0.0825 -0.4310 0.0729 1.0000 Uiso
H972 H -0.1633 -0.1126 -0.4544 0.0729 1.0000 Uiso
H973 H -0.1716 -0.0877 -0.3784 0.0729 1.0000 Uiso
H981 H -0.2554 0.0655 -0.3654 0.0764 1.0000 Uiso
H982 H -0.1597 0.1344 -0.3450 0.0764 1.0000 Uiso
H983 H -0.1689 0.0657 -0.3105 0.0764 1.0000 Uiso
H1001 H 0.1237 -0.1923 -0.3220 0.1260 1.0000 Uiso
H1002 H 0.0336 -0.1753 -0.3647 0.1260 1.0000 Uiso
H1003 H 0.0688 -0.1170 -0.2878 0.1260 1.0000 Uiso
H1011 H 0.2720 -0.0952 -0.2847 0.0881 1.0000 Uiso
H1012 H 0.2871 -0.0102 -0.3006 0.0881 1.0000 Uiso
H1013 H 0.2202 -0.0178 -0.2500 0.0881 1.0000 Uiso
H1021 H 0.2177 -0.1828 -0.4025 0.1081 1.0000 Uiso
H1022 H 0.2294 -0.1014 -0.4232 0.1081 1.0000 Uiso
H1023 H 0.1289 -0.1644 -0.4454 0.1081 1.0000 Uiso
H1031 H 0.7130 0.2159 -0.0924 0.0855 1.0000 Uiso
H1032 H 0.6060 0.2340 -0.0999 0.0855 1.0000 Uiso
H1033 H 0.6517 0.2127 -0.0377 0.0855 1.0000 Uiso
H1041 H 0.3836 0.2324 -0.4821 0.0949 1.0000 Uiso
H1042 H 0.2914 0.2768 -0.4831 0.0949 1.0000 Uiso
H1043 H 0.2996 0.2096 -0.4474 0.0949 1.0000 Uiso
H1051 H 0.4370 0.5672 0.4912 0.0911 1.0000 Uiso
H1052 H 0.5353 0.6335 0.5154 0.0911 1.0000 Uiso
H1053 H 0.5291 0.5398 0.4621 0.0911 1.0000 Uiso
H1061 H 0.1050 0.6371 0.1567 0.1215 1.0000 Uiso
H1062 H 0.1710 0.7238 0.1648 0.1215 1.0000 Uiso
H1063 H 0.1032 0.6668 0.0949 0.1215 1.0000 Uiso
H1071 H 0.1026 0.7285 0.3047 0.1000 1.0000 Uiso
H1072 H 0.0534 0.6889 0.3510 0.1000 1.0000 Uiso
H1073 H 0.0014 0.6662 0.2758 0.1000 1.0000 Uiso
H1081 H 0.3673 0.7857 0.4560 0.1593 1.0000 Uiso
H1082 H 0.2783 0.7819 0.4915 0.1593 1.0000 Uiso
H1083 H 0.2612 0.7536 0.4126 0.1593 1.0000 Uiso
H1091 H 0.3771 0.5793 0.2494 0.2215 1.0000 Uiso
H1092 H 0.3498 0.6522 0.3094 0.2215 1.0000 Uiso
H1093 H 0.3014 0.5550 0.2894 0.2215 1.0000 Uiso

loop_
_atom_site_aniso_label
_atom_site_aniso_U_11
_atom_site_aniso_U_22
_atom_site_aniso_U_33
_atom_site_aniso_U_23
_atom_site_aniso_U_13
_atom_site_aniso_U_12
Zn1 0.01618(19) 0.0223(2) 0.01760(19) 0.00982(15) 0.00264(14) -0.00125(14)
Zn2 0.0176(2) 0.0296(2) 0.0183(2) 0.01104(16) 0.00163(15) 0.00027(16)
O1 0.0360(15) 0.0400(15) 0.0375(15) 0.0169(12) 0.0168(12) 0.0141(12)
O2 0.0349(15) 0.0446(16) 0.0282(14) 0.0026(12) 0.0128(11) 0.0000(12)
O3 0.0424(19) 0.087(3) 0.072(2) 0.032(2) 0.0281(17) 0.0107(18)
O4 0.076(3) 0.096(3) 0.077(3) 0.054(2) 0.044(2) 0.042(2)
O5 0.126(4) 0.101(4) 0.127(5) -0.002(3) 0.086(4) -0.049(3)
O6 0.050(3) 0.123(5) 0.229(7) 0.085(5) 0.062(4) 0.018(3)
O7 0.075(4) 0.421(14) 0.201(7) 0.26(1) 0.049(4) 0.069(6)
O9 0.22(1) 0.298(13) 0.269(13) 0.155(11) 0.14(1) 0.021(9)
O10 0.138(8) 0.394(18) 0.269(13) 0.109(13) 0.102(9) 0.01(1)
O11 0.225(11) 0.420(19) 0.297(14) 0.290(15) 0.12(1) 0.147(12)
O12 0.104(5) 0.103(5) 0.291(12) -0.005(6) 0.051(6) 0.042(4)
N1 0.0187(13) 0.0239(14) 0.0185(13) 0.0089(11) 0.0030(11) 0.0017(11)
N2 0.0127(12) 0.0227(14) 0.0229(14) 0.0095(11) 0.002(1) -0.002(1)
N3 0.0169(13) 0.0248(14) 0.0222(14) 0.0118(12) 0.0035(11) 0.0002(11)
N4 0.0194(13) 0.0244(14) 0.0213(14) 0.0110(12) 0.0047(11) 0.0007(11)
N5 0.0200(14) 0.0269(15) 0.0216(14) 0.0125(12) 0.0038(11) 0.0017(11)
N6 0.0225(14) 0.0348(16) 0.0190(14) 0.0114(12) 0.0039(11) 0.0050(12)
N7 0.0205(14) 0.0374(17) 0.0218(14) 0.0132(13) 0.0034(11) 0.0019(12)
N8 0.0174(13) 0.0287(15) 0.0181(14) 0.0086(12) 0.0014(11) 0.0004(11)
N9 0.0292(18) 0.058(2) 0.0290(17) 0.0191(16) 0.0021(14) 0.0046(16)
N10 0.053(2) 0.051(2) 0.062(3) 0.037(2) -0.0116(19) 0.0024(19)
N11 0.042(2) 0.060(3) 0.047(2) 0.0238(19) 0.0103(17) 0.0203(19)
N12 0.027(2) 0.089(3) 0.059(3) 0.042(2) 0.0092(17) 0.010(2)
C1 0.0167(15) 0.0212(16) 0.0231(16) 0.0076(13) 0.0036(13) 0.0018(12)
C2 0.0231(17) 0.0259(18) 0.0250(17) 0.0094(14) 0.0031(14) 0.0011(14)
C3 0.0233(17) 0.0296(18) 0.0213(17) 0.0087(14) 0.0020(13) 0.0009(14)
C4 0.0167(15) 0.0276(17) 0.0195(16) 0.0088(13) 0.0050(12) 0.0046(13)
C5 0.0220(16) 0.0286(18) 0.0148(15) 0.0070(13) 0.0060(13) 0.0035(14)
C6 0.0199(16) 0.0253(17) 0.0200(16) 0.0097(13) 0.0044(13) 0.0050(13)
C7 0.0283(18) 0.0305(19) 0.0246(17) 0.0154(15) 0.0052(14) 0.0022(15)
C8 0.0278(18) 0.0306(19) 0.0329(19) 0.0186(16) 0.0100(15) 0.0044(15)
C9 0.0218(16) 0.0226(16) 0.0249(17) 0.0141(14) 0.0076(13) 0.0034(13)
C10 0.0201(16) 0.0225(17) 0.0241(17) 0.0100(14) 0.0083(13) 0.0019(13)
C11 0.0177(16) 0.0244(17) 0.0266(17) 0.0133(14) 0.0060(13) -0.0019(13)
C12 0.0199(16) 0.0236(17) 0.0287(18) 0.0127(14) 0.0022(13) -0.0014(13)
C13 0.0199(16) 0.0237(17) 0.0257(17) 0.0106(14) 0.0034(13) -0.0020(13)
C14 0.0192(15) 0.0206(16) 0.0204(16) 0.0092(13) 0.0051(13) 0.0017(13)
C15 0.0141(15) 0.0238(17) 0.0207(16) 0.0105(13) 0.0048(12) 0.0009(12)
C16 0.0159(15) 0.0215(16) 0.0185(15) 0.0076(13) 0.0040(12) 0.0017(12)
C17 0.0170(15) 0.0221(16) 0.0244(17) 0.0105(14) 0.0048(13) 0.0005(13)
C18 0.0222(16) 0.0237(17) 0.0193(16) 0.0102(13) 0.0022(13) -0.0018(13)
C19 0.0177(15) 0.0205(16) 0.0240(17) 0.0088(13) 0.0053(13) 0.0002(13)
C20 0.0206(16) 0.0177(16) 0.0181(16) 0.0053(13) 0.0040(12) 0.0027(13)
C21 0.0212(16) 0.0281(18) 0.0235(17) 0.0126(14) 0.0055(13) 0.0041(14)
C22 0.0208(16) 0.0251(17) 0.0254(17) 0.0127(14) 0.0053(13) 0.0020(13)
C23 0.0192(16) 0.0229(17) 0.0210(16) 0.0104(13) 0.0030(13) 0.0011(13)
C24 0.0174(15) 0.0227(16) 0.0196(16) 0.0094(13) 0.0056(12) 0.0012(13)
C25 0.0151(15) 0.0250(17) 0.0199(16) 0.0079(13) 0.0041(12) 0.0008(13)
C26 0.0160(15) 0.0245(17) 0.0237(17) 0.0107(14) 0.0043(13) 0.0010(13)
C27 0.0190(16) 0.0224(17) 0.0237(17) 0.0093(14) 0.0025(13) 0.0002(13)
C28 0.0213(17) 0.0261(18) 0.0247(17) 0.0101(14) 0.0040(14) -0.0022(14)
C29 0.0207(17) 0.0279(18) 0.0217(17) 0.0077(14) 0.0023(13) -0.0032(14)
C30 0.0196(16) 0.0325(19) 0.0217(17) 0.0063(15) 0.0037(13) -0.0023(14)
C31 0.0196(16) 0.036(2) 0.0200(17) 0.0084(15) 0.0019(13) -0.0004(14)
C32 0.0243(18) 0.046(2) 0.0210(17) 0.0116(16) -0.0006(14) -0.0034(16)
C33 0.0227(18) 0.052(2) 0.0225(18) 0.0150(17) -0.0009(14) 0.0016(16)
C34 0.0183(16) 0.046(2) 0.0224(17) 0.0154(16) 0.0044(13) 0.0029(15)
C35 0.0234(17) 0.049(2) 0.0161(16) 0.0126(16) 0.0019(13) 0.0073(16)
C36 0.0258(18) 0.038(2) 0.0183(16) 0.0126(15) 0.0059(13) 0.0070(15)
C37 0.0293(19) 0.045(2) 0.0242(18) 0.0196(17) 0.0031(14) 0.0099(16)
C38 0.0330(19) 0.039(2) 0.0231(17) 0.0180(16) 0.0095(15) 0.0086(16)
C39 0.0244(17) 0.035(2) 0.0199(17) 0.0140(15) 0.0063(13) 0.0069(15)
C40 0.0222(17) 0.0315(19) 0.0228(17) 0.0147(14) 0.0112(13) 0.0061(14)
C41 0.0278(18) 0.0316(19) 0.0198(17) 0.0103(14) 0.0051(14) 0.0032(15)
C42 0.030(2) 0.038(2) 0.0226(17) 0.0157(16) 0.0061(15) 0.0071(16)
C43 0.033(2) 0.038(2) 0.033(2) 0.0147(18) -0.0010(16) 0.0035(17)
C44 0.0262(18) 0.052(2) 0.0229(18) 0.0188(17) 0.0028(14) 0.0089(17)
C45 0.0252(19) 0.063(3) 0.028(2) 0.0196(19) 0.0063(15) 0.0153(19)
C46 0.030(2) 0.064(3) 0.029(2) 0.0226(19) 0.0035(16) 0.013(2)
C47 0.0131(15) 0.0269(17) 0.0242(17) 0.0122(14) 0.0010(12) 0.0010(13)
C48 0.0205(16) 0.0253(17) 0.0236(17) 0.0109(14) 0.0033(13) 0.0002(13)
C49 0.0229(17) 0.0317(19) 0.0292(18) 0.0148(15) 0.0081(14) 0.0055(14)
C50 0.0215(17) 0.0329(19) 0.0329(19) 0.0166(16) 0.0058(14) -0.0015(14)
C51 0.0266(18) 0.0250(18) 0.0273(18) 0.0121(15) 0.0019(14) -0.0024(14)
C52 0.0210(16) 0.0243(17) 0.0249(17) 0.0098(14) 0.0034(13) -0.0008(13)
C53 0.033(2) 0.040(2) 0.045(2) 0.0145(18) 0.0225(18) 0.0023(17)
C54 0.059(3) 0.048(3) 0.071(3) 0.019(2) 0.046(3) 0.001(2)
C55 0.060(3) 0.050(3) 0.038(2) 0.008(2) 0.025(2) 0.006(2)
C56 0.036(2) 0.061(3) 0.082(4) 0.027(3) 0.031(2) 0.019(2)
C57 0.035(2) 0.0284(19) 0.034(2) 0.0080(16) 0.0028(16) -0.0099(16)
C58 0.049(3) 0.045(2) 0.029(2) 0.0056(18) -0.0006(18) -0.009(2)
C59 0.065(3) 0.047(3) 0.058(3) 0.004(2) 0.016(3) -0.028(2)
C60 0.069(3) 0.032(2) 0.058(3) 0.005(2) -0.003(3) 0.004(2)
C61 0.0200(16) 0.0271(18) 0.0260(17) 0.0160(14) 0.0031(13) 0.0003(13)
C62 0.0267(18) 0.0281(19) 0.035(2) 0.0162(16) 0.0094(15) 0.0048(15)
C63 0.0302(19) 0.0226(18) 0.037(2) 0.0151(16) 0.0061(16) 0.0009(14)
C64 0.0303(19) 0.0274(19) 0.037(2) 0.0182(16) 0.0051(16) -0.0060(15)
C65 0.0256(18) 0.034(2) 0.0276(18) 0.0174(16) 0.0048(14) -0.0015(15)
C66 0.0246(17) 0.0279(18) 0.0267(18) 0.0129(15) 0.0029(14) -0.0023(14)
C67 0.040(2) 0.027(2) 0.055(3) 0.0138(19) 0.0153(19) 0.0056(17)
C68 0.112(5) 0.037(3) 0.065(3) 0.010(2) 0.040(3) 0.006(3)
C69 0.065(4) 0.049(3) 0.107(5) -0.012(3) 0.007(4) 0.001(3)
C70 0.105(5) 0.056(3) 0.093(5) 0.041(3) 0.041(4) 0.035(3)
C71 0.033(2) 0.042(2) 0.037(2) 0.0143(18) 0.0155(17) -0.0045(17)
C72 0.027(2) 0.076(3) 0.056(3) 0.018(3) 0.014(2) -0.004(2)
C73 0.057(3) 0.073(3) 0.040(2) 0.027(2) 0.016(2) -0.009(2)
C74 0.067(3) 0.051(3) 0.073(4) 0.012(3) 0.049(3) 0.004(2)
C75 0.0254(17) 0.0331(19) 0.0206(17) 0.0152(15) 0.0060(13) 0.0036(15)
C76 0.0257(18) 0.036(2) 0.0264(18) 0.0168(16) 0.0072(14) 0.0056(15)
C77 0.0276(19) 0.038(2) 0.0293(19) 0.0150(16) 0.0113(15) 0.0046(16)
C78 0.032(2) 0.040(2) 0.040(2) 0.0220(18) 0.0168(17) 0.0043(16)
C79 0.035(2) 0.037(2) 0.038(2) 0.0221(17) 0.0140(17) 0.0068(16)
C80 0.0273(18) 0.043(2) 0.0277(18) 0.0205(17) 0.0109(15) 0.0063(16)
C81 0.0248(19) 0.043(2) 0.047(2) 0.0137(19) 0.0175(17) 0.0029(17)
C82 0.038(3) 0.063(4) 0.209(9) 0.014(5) 0.058(4) 0.006(3)
C83 0.059(4) 0.137(7) 0.127(6) 0.078(5) 0.044(4) 0.052(4)
C84 0.050(4) 0.287(13) 0.050(4) -0.010(5) 0.020(3) 0.053(6)
C85 0.050(3) 0.044(3) 0.079(3) 0.042(2) 0.033(2) 0.017(2)
C86 0.069(4) 0.054(3) 0.124(5) 0.052(4) 0.049(4) 0.017(3)
C87 0.079(4) 0.082(4) 0.135(6) 0.077(5) 0.015(4) 0.033(4)
C88 0.101(5) 0.052(3) 0.119(5) 0.041(3) 0.074(4) 0.029(3)
C89 0.0253(18) 0.036(2) 0.0225(17) 0.0088(15) 0.0018(14) -0.0028(15)
C90 0.0229(17) 0.036(2) 0.0242(17) 0.0094(15) -0.0001(14) -0.0043(15)
C91 0.0238(18) 0.044(2) 0.0224(18) 0.0100(16) -0.0018(14) -0.0072(16)
C92 0.036(2) 0.036(2) 0.0273(19) 0.0086(16) -0.0038(16) -0.0109(17)
C93 0.037(2) 0.032(2) 0.0273(19) 0.0067(16) -0.0022(16) -0.0023(16)
C94 0.0261(18) 0.035(2) 0.0223(17) 0.0028(15) -0.0021(14) -0.0018(15)
C95 0.029(2) 0.052(3) 0.034(2) 0.0158(19) -0.0009(16) -0.0112(18)
C96 0.038(3) 0.176(7) 0.072(4) 0.078(5) -0.020(3) -0.027(4)
C97 0.036(2) 0.058(3) 0.073(3) 0.003(3) 0.014(2) -0.015(2)
C98 0.032(2) 0.064(3) 0.082(4) 0.002(3) 0.005(2) -0.002(2)
C99 0.046(2) 0.034(2) 0.044(2) 0.0108(19) -0.0002(19) 0.0055(18)
C100 0.072(4) 0.077(4) 0.147(7) 0.075(5) 0.017(4) 0.014(3)
C101 0.078(4) 0.054(3) 0.072(4) 0.025(3) -0.024(3) 0.009(3)
C102 0.106(5) 0.082(4) 0.065(4) 0.016(3) 0.009(4) 0.054(4)
C103 0.074(4) 0.040(3) 0.086(4) 0.008(3) 0.030(3) 0.015(3)
C104 0.066(4) 0.095(5) 0.066(4) -0.026(3) 0.030(3) -0.023(3)
C105 0.065(4) 0.097(5) 0.060(3) 0.033(3) 0.025(3) -0.003(3)
C106 0.092(5) 0.116(6) 0.076(4) 0.049(4) 0.041(4) 0.051(4)
C107 0.110(6) 0.066(4) 0.076(4) 0.018(3) 0.028(4) -0.021(4)
C108 0.114(8) 0.102(7) 0.198(12) -0.002(7) 0.034(8) 0.029(6)
C109 0.15(1) 0.249(15) 0.132(9) 0.043(9) 0.057(8) 0.143(11)
C111 0.255(16) 0.212(14) 0.266(17) 0.174(14) 0.202(15) 0.180(14)

loop_
_atom_type_symbol
_atom_type_scat_dispersion_real
_atom_type_scat_dispersion_imag
_atom_type_scat_Cromer_Mann_a1
_atom_type_scat_Cromer_Mann_b1
_atom_type_scat_Cromer_Mann_a2
_atom_type_scat_Cromer_Mann_b2
_atom_type_scat_Cromer_Mann_a3
_atom_type_scat_Cromer_Mann_b3
_atom_type_scat_Cromer_Mann_a4
_atom_type_scat_Cromer_Mann_b4
_atom_type_scat_Cromer_Mann_c
_atom_type_scat_source
'C   ' 0.0033 0.0016 2.3100 20.8439 1.0200 10.2075 1.5886 0.5687 0.8650 51.6512 0.2156 International_Tables_Vol_IV_Table_2.2B
'H   ' 0.0000 0.0000 0.4930 10.5109 0.3229 26.1257 0.1402 3.1424 0.0408 57.7997 0.0030 International_Tables_Vol_IV_Table_2.2B
'N   ' 0.0061 0.0033 12.2126 0.0057 3.1322 9.8933 2.0125 28.9975 1.1663 0.5826 -11.5290 International_Tables_Vol_IV_Table_2.2B
'O   ' 0.0106 0.0060 3.0485 13.2771 2.2868 5.7011 1.5463 0.3239 0.8670 32.9089 0.2508 International_Tables_Vol_IV_Table_2.2B
'Zn  ' 0.2220 1.4310 14.0743 3.2655 7.0318 0.2333 5.1652 10.3163 2.4100 58.7097 1.3041 International_Tables_Vol_IV_Table_2.2B

loop_
_geom_angle_atom_site_label_1
_geom_angle_atom_site_label_2
_geom_angle_atom_site_label_3
_geom_angle
_geom_angle_publ_flag
O1 Zn1 N1 101.11(11) yes
O1 Zn1 N2 92.6(1) yes
N1 Zn1 N2 90.39(11) yes
O1 Zn1 N3 94.99(11) yes
N1 Zn1 N3 163.87(11) yes
N2 Zn1 N3 87.9(1) yes
O1 Zn1 N4 103.6(1) yes
N1 Zn1 N4 87.76(11) yes
N2 Zn1 N4 163.74(11) yes
N3 Zn1 N4 89.41(11) yes
O2 Zn2 N5 97.96(11) yes
O2 Zn2 N6 98.10(11) yes
N5 Zn2 N6 88.34(11) yes
O2 Zn2 N7 99.05(11) yes
N5 Zn2 N7 162.99(11) yes
N6 Zn2 N7 89.43(11) yes
O2 Zn2 N8 98.96(11) yes
N5 Zn2 N8 90.15(11) yes
N6 Zn2 N8 162.91(11) yes
N7 Zn2 N8 87.05(11) yes
Zn1 O1 C103 119.9(3) yes
Zn1 O1 H1 124.701 no
C103 O1 H1 87.810 no
Zn2 O2 C104 126.2(3) yes
Zn2 O2 H2 116.003 no
C104 O2 H2 110.766 no
C105 O3 H3 109.470 no
C106 O4 H4 125.092 no
C107 O5 H5 106.471 no
C108 O6 H6 112.457 no
C109 O7 H7 113.217 no
Zn1 N1 C1 124.9(2) yes
Zn1 N1 C4 128.5(2) yes
C1 N1 C4 106.4(3) yes
Zn1 N2 C16 127.0(2) yes
Zn1 N2 C19 124.9(2) yes
C16 N2 C19 106.3(3) yes
Zn1 N3 C11 126.5(2) yes
Zn1 N3 C14 126.6(2) yes
C11 N3 C14 105.9(3) yes
Zn1 N4 C6 128.0(2) yes
Zn1 N4 C9 125.4(2) yes
C6 N4 C9 106.6(3) yes
Zn2 N5 C21 126.4(2) yes
Zn2 N5 C24 127.2(2) yes
C21 N5 C24 106.4(3) yes
Zn2 N6 C36 128.5(2) yes
Zn2 N6 C39 123.2(2) yes
C36 N6 C39 106.5(3) yes
Zn2 N7 C31 122.3(2) yes
Zn2 N7 C34 124.1(2) yes
C31 N7 C34 106.2(3) yes
Zn2 N8 C26 126.1(2) yes
Zn2 N8 C29 127.1(2) yes
C26 N8 C29 106.6(3) yes
N1 C1 C2 109.4(3) yes
N1 C1 C20 125.4(3) yes
C2 C1 C20 125.1(3) yes
C1 C2 C3 106.6(3) yes
C1 C2 H21 126.329 no
C3 C2 H21 127.032 no
C2 C3 C4 107.2(3) yes
C2 C3 H31 126.128 no
C4 C3 H31 126.695 no
N1 C4 C3 110.3(3) yes
N1 C4 C5 124.3(3) yes
C3 C4 C5 125.3(3) yes
C4 C5 C6 121.8(3) yes
C4 C5 C41 119.9(3) yes
C6 C5 C41 118.3(3) yes
N4 C6 C5 124.8(3) yes
N4 C6 C7 110.2(3) yes
C5 C6 C7 125.0(3) yes
C6 C7 C8 106.6(3) yes
C6 C7 H71 126.584 no
C8 C7 H71 126.776 no
C7 C8 C9 107.5(3) yes
C7 C8 H81 126.460 no
C9 C8 H81 126.013 no
N4 C9 C8 109.0(3) yes
N4 C9 C10 126.1(3) yes
C8 C9 C10 124.9(3) yes
C9 C10 C11 126.2(3) yes
C9 C10 C61 116.9(3) yes
C11 C10 C61 116.9(3) yes
N3 C11 C10 124.8(3) yes
N3 C11 C12 110.7(3) yes
C10 C11 C12 124.5(3) yes
C11 C12 C13 105.8(3) yes
C11 C12 H121 127.168 no
C13 C12 H121 126.987 no
C12 C13 C14 106.7(3) yes
C12 C13 C27 134.2(3) yes
C14 C13 C27 119.1(3) yes
N3 C14 C13 110.9(3) yes
N3 C14 C15 127.2(3) yes
C13 C14 C15 121.9(3) yes
C14 C15 C16 121.9(3) yes
C14 C15 C25 119.1(3) yes
C16 C15 C25 119.0(3) yes
N2 C16 C15 126.8(3) yes
N2 C16 C17 110.9(3) yes
C15 C16 C17 122.3(3) yes
C16 C17 C18 106.1(3) yes
C16 C17 C23 118.5(3) yes
C18 C17 C23 135.3(3) yes
C17 C18 C19 106.9(3) yes
C17 C18 H181 126.828 no
C19 C18 H181 126.242 no
N2 C19 C18 109.7(3) yes
N2 C19 C20 125.2(3) yes
C18 C19 C20 125.1(3) yes
C1 C20 C19 126.1(3) yes
C1 C20 C47 117.3(3) yes
C19 C20 C47 116.3(3) yes
N5 C21 C22 109.4(3) yes
N5 C21 C40 123.9(3) yes
C22 C21 C40 126.2(3) yes
C21 C22 C23 107.1(3) yes
C21 C22 H221 126.560 no
C23 C22 H221 126.352 no
C17 C23 C22 135.3(3) yes
C17 C23 C24 118.0(3) yes
C22 C23 C24 106.7(3) yes
N5 C24 C23 110.4(3) yes
N5 C24 C25 126.5(3) yes
C23 C24 C25 123.1(3) yes
C15 C25 C24 118.8(3) yes
C15 C25 C26 119.3(3) yes
C24 C25 C26 121.9(3) yes
N8 C26 C25 127.7(3) yes
N8 C26 C27 110.9(3) yes
C25 C26 C27 121.3(3) yes
C13 C27 C26 119.2(3) yes
C13 C27 C28 134.5(3) yes
C26 C27 C28 106.3(3) yes
C27 C28 C29 106.7(3) yes
C27 C28 H281 127.209 no
C29 C28 H281 126.036 no
N8 C29 C28 109.5(3) yes
N8 C29 C30 124.5(3) yes
C28 C29 C30 125.9(3) yes
C29 C30 C31 124.0(3) yes
C29 C30 C89 117.1(3) yes
C31 C30 C89 118.8(3) yes
N7 C31 C30 123.1(3) yes
N7 C31 C32 109.0(3) yes
C30 C31 C32 127.6(3) yes
C31 C32 C33 106.9(3) yes
C31 C32 H321 126.810 no
C33 C32 H321 126.297 no
C32 C33 C34 106.4(3) yes
C32 C33 H331 127.497 no
C34 C33 H331 126.051 no
N7 C34 C33 111.3(3) yes
N7 C34 C35 122.4(3) yes
C33 C34 C35 126.2(3) yes
C34 C35 C36 120.8(3) yes
C34 C35 C44 118.7(3) yes
C36 C35 C44 120.5(4) yes
N6 C36 C35 122.3(3) yes
N6 C36 C37 111.0(3) yes
C35 C36 C37 126.7(3) yes
C36 C37 C38 106.3(3) yes
C36 C37 H371 126.214 no
C38 C37 H371 127.456 no
C37 C38 C39 107.2(3) yes
C37 C38 H381 126.248 no
C39 C38 H381 126.507 no
N6 C39 C38 108.8(3) yes
N6 C39 C40 124.9(3) yes
C38 C39 C40 126.0(3) yes
C21 C40 C39 125.4(3) yes
C21 C40 C75 117.2(3) yes
C39 C40 C75 117.3(3) yes
C5 C41 C42 124.9(3) yes
C5 C41 C43 125.7(3) yes
C42 C41 C43 109.0(3) yes
N9 C42 C41 174.3(4) yes
N10 C43 C41 174.9(4) yes
C35 C44 C45 125.0(4) yes
C35 C44 C46 122.9(4) yes
C45 C44 C46 111.5(3) yes
N11 C45 C44 175.3(4) yes
N12 C46 C44 174.6(5) yes
C20 C47 C48 116.5(3) yes
C20 C47 C52 124.1(3) yes
C48 C47 C52 119.4(3) yes
C47 C48 C49 122.0(3) yes
C47 C48 H481 118.604 no
C49 C48 H481 119.362 no
C48 C49 C50 117.6(3) yes
C48 C49 C53 119.4(3) yes
C50 C49 C53 123.0(3) yes
C49 C50 C51 121.8(3) yes
C49 C50 H501 119.310 no
C51 C50 H501 118.891 no
C50 C51 C52 118.7(3) yes
C50 C51 C57 121.7(3) yes
C52 C51 C57 119.6(3) yes
C47 C52 C51 120.5(3) yes
C47 C52 H521 119.507 no
C51 C52 H521 120.017 no
C49 C53 C54 112.3(3) yes
C49 C53 C55 110.0(3) yes
C54 C53 C55 108.9(4) yes
C49 C53 C56 108.8(3) yes
C54 C53 C56 109.2(4) yes
C55 C53 C56 107.5(4) yes
C53 C54 H541 111.386 no
C53 C54 H542 111.205 no
H541 C54 H542 110.368 no
C53 C54 H543 108.646 no
H541 C54 H543 107.436 no
H542 C54 H543 107.636 no
C53 C55 H551 109.344 no
C53 C55 H552 109.314 no
H551 C55 H552 110.464 no
C53 C55 H553 108.898 no
H551 C55 H553 108.964 no
H552 C55 H553 109.832 no
C53 C56 H561 109.866 no
C53 C56 H562 109.408 no
H561 C56 H562 108.448 no
C53 C56 H563 110.453 no
H561 C56 H563 109.412 no
H562 C56 H563 109.220 no
C51 C57 C58 108.4(3) yes
C51 C57 C59 112.4(3) yes
C58 C57 C59 106.5(4) yes
C51 C57 C60 109.1(3) yes
C58 C57 C60 109.3(4) yes
C59 C57 C60 111.1(4) yes
C57 C58 H581 110.570 no
C57 C58 H582 108.500 no
H581 C58 H582 108.745 no
C57 C58 H583 110.327 no
H581 C58 H583 110.681 no
H582 C58 H583 107.936 no
C57 C59 H591 111.052 no
C57 C59 H592 111.045 no
H591 C59 H592 109.591 no
C57 C59 H593 109.551 no
H591 C59 H593 107.790 no
H592 C59 H593 107.696 no
C57 C60 H601 108.840 no
C57 C60 H602 108.751 no
H601 C60 H602 108.336 no
C57 C60 H603 110.521 no
H601 C60 H603 110.304 no
H602 C60 H603 110.036 no
C10 C61 C62 120.9(3) yes
C10 C61 C66 118.8(3) yes
C62 C61 C66 120.3(3) yes
C61 C62 C63 121.1(3) yes
C61 C62 H621 118.374 no
C63 C62 H621 120.557 no
C62 C63 C64 117.5(3) yes
C62 C63 C67 122.1(3) yes
C64 C63 C67 120.4(3) yes
C63 C64 C65 122.6(3) yes
C63 C64 H641 119.035 no
C65 C64 H641 118.367 no
C64 C65 C66 118.2(3) yes
C64 C65 C71 121.1(3) yes
C66 C65 C71 120.7(3) yes
C61 C66 C65 120.3(3) yes
C61 C66 H661 119.471 no
C65 C66 H661 120.184 no
C63 C67 C68 113.0(3) yes
C63 C67 C69 110.7(4) yes
C68 C67 C69 105.0(5) yes
C63 C67 C70 110.2(4) yes
C68 C67 C70 109.2(4) yes
C69 C67 C70 108.5(5) yes
C67 C68 H681 111.342 no
C67 C68 H682 111.420 no
H681 C68 H682 110.804 no
C67 C68 H683 108.514 no
H681 C68 H683 106.993 no
H682 C68 H683 107.565 no
C67 C69 H691 110.542 no
C67 C69 H692 111.914 no
H691 C69 H692 110.014 no
C67 C69 H693 109.441 no
H691 C69 H693 106.284 no
H692 C69 H693 108.463 no
C67 C70 H701 111.144 no
C67 C70 H702 109.842 no
H701 C70 H702 107.916 no
C67 C70 H703 111.072 no
H701 C70 H703 108.981 no
H702 C70 H703 107.771 no
C65 C71 C72 110.3(3) yes
C65 C71 C73 107.9(4) yes
C72 C71 C73 109.9(4) yes
C65 C71 C74 112.4(3) yes
C72 C71 C74 106.9(4) yes
C73 C71 C74 109.4(4) yes
C71 C72 H721 110.948 no
C71 C72 H722 110.781 no
H721 C72 H722 110.604 no
C71 C72 H723 109.062 no
H721 C72 H723 107.245 no
H722 C72 H723 108.079 no
C71 C73 H731 109.638 no
C71 C73 H732 110.437 no
H731 C73 H732 110.356 no
C71 C73 H733 109.063 no
H731 C73 H733 107.687 no
H732 C73 H733 109.604 no
C71 C74 H741 111.058 no
C71 C74 H742 110.807 no
H741 C74 H742 108.386 no
C71 C74 H743 110.231 no
H741 C74 H743 107.852 no
H742 C74 H743 108.408 no
C40 C75 C76 119.0(3) yes
C40 C75 C80 121.0(3) yes
C76 C75 C80 120.0(3) yes
C75 C76 C77 119.9(3) yes
C75 C76 H761 120.205 no
C77 C76 H761 119.856 no
C76 C77 C78 118.7(3) yes
C76 C77 C81 120.1(3) yes
C78 C77 C81 121.2(3) yes
C77 C78 C79 122.3(3) yes
C77 C78 H781 119.081 no
C79 C78 H781 118.625 no
C78 C79 C80 117.8(4) yes
C78 C79 C85 123.0(3) yes
C80 C79 C85 119.1(3) yes
C75 C80 C79 121.3(3) yes
C75 C80 H801 118.772 no
C79 C80 H801 119.971 no
C77 C81 C82 112.4(4) yes
C77 C81 C83 109.9(4) yes
C82 C81 C83 104.0(6) yes
C77 C81 C84 109.2(4) yes
C82 C81 C84 112.1(6) yes
C83 C81 C84 109.2(7) yes
C81 C82 H821 110.508 no
C81 C82 H822 113.497 no
H821 C82 H822 112.299 no
C81 C82 H823 107.012 no
H821 C82 H823 104.333 no
H822 C82 H823 108.620 no
C81 C83 H831 110.112 no
C81 C83 H832 109.355 no
H831 C83 H832 110.584 no
C81 C83 H833 108.539 no
H831 C83 H833 108.990 no
H832 C83 H833 109.225 no
C81 C84 H841 110.884 no
C81 C84 H842 110.560 no
H841 C84 H842 110.287 no
C81 C84 H843 108.798 no
H841 C84 H843 107.848 no
H842 C84 H843 108.375 no
C79 C85 C86 113.0(4) yes
C79 C85 C87 108.1(4) yes
C86 C85 C87 110.3(5) yes
C79 C85 C88 109.4(4) yes
C86 C85 C88 107.0(5) yes
C87 C85 C88 108.9(5) yes
C85 C86 H861 110.536 no
C85 C86 H862 108.025 no
H861 C86 H862 107.632 no
C85 C86 H863 110.829 no
H861 C86 H863 110.907 no
H862 C86 H863 108.795 no
C85 C87 H871 109.817 no
C85 C87 H872 107.565 no
H871 C87 H872 108.873 no
C85 C87 H873 109.988 no
H871 C87 H873 111.165 no
H872 C87 H873 109.352 no
C85 C88 H881 109.187 no
C85 C88 H882 107.866 no
H881 C88 H882 108.919 no
C85 C88 H883 109.797 no
H881 C88 H883 111.025 no
H882 C88 H883 109.983 no
C30 C89 C90 120.5(3) yes
C30 C89 C94 120.9(3) yes
C90 C89 C94 118.6(3) yes
C89 C90 C91 121.2(4) yes
C89 C90 H901 119.782 no
C91 C90 H901 118.995 no
C90 C91 C92 118.6(3) yes
C90 C91 C95 119.7(4) yes
C92 C91 C95 121.6(4) yes
C91 C92 C93 122.3(4) yes
C91 C92 H921 118.544 no
C93 C92 H921 119.175 no
C92 C93 C94 117.5(4) yes
C92 C93 C99 120.9(4) yes
C94 C93 C99 121.7(4) yes
C89 C94 C93 121.7(3) yes
C89 C94 H941 119.131 no
C93 C94 H941 119.187 no
C91 C95 C96 108.0(4) yes
C91 C95 C97 112.4(4) yes
C96 C95 C97 107.4(5) yes
C91 C95 C98 110.5(3) yes
C96 C95 C98 110.2(5) yes
C97 C95 C98 108.4(4) yes
C95 C96 H961 111.286 no
C95 C96 H962 110.193 no
H961 C96 H962 109.526 no
C95 C96 H963 109.620 no
H961 C96 H963 108.072 no
H962 C96 H963 108.062 no
C95 C97 H971 112.002 no
C95 C97 H972 108.786 no
H971 C97 H972 109.717 no
C95 C97 H973 109.697 no
H971 C97 H973 109.591 no
H972 C97 H973 106.913 no
C95 C98 H981 111.205 no
C95 C98 H982 108.824 no
H981 C98 H982 108.342 no
C95 C98 H983 110.612 no
H981 C98 H983 110.072 no
H982 C98 H983 107.682 no
C93 C99 C100 111.9(4) yes
C93 C99 C101 111.0(4) yes
C100 C99 C101 107.0(5) yes
C93 C99 C102 108.7(4) yes
C100 C99 C102 107.1(5) yes
C101 C99 C102 111.0(5) yes
C99 C100 H1001 111.442 no
C99 C100 H1002 113.315 no
H1001 C100 H1002 109.950 no
C99 C100 H1003 109.380 no
H1001 C100 H1003 105.219 no
H1002 C100 H1003 107.123 no
C99 C101 H1011 109.998 no
C99 C101 H1012 109.698 no
H1011 C101 H1012 106.201 no
C99 C101 H1013 112.099 no
H1011 C101 H1013 110.015 no
H1012 C101 H1013 108.648 no
C99 C102 H1021 109.972 no
C99 C102 H1022 113.723 no
H1021 C102 H1022 109.363 no
C99 C102 H1023 109.669 no
H1021 C102 H1023 105.101 no
H1022 C102 H1023 108.646 no
O1 C103 H1031 109.124 no
O1 C103 H1032 110.347 no
H1031 C103 H1032 110.708 no
O1 C103 H1033 108.166 no
H1031 C103 H1033 108.403 no
H1032 C103 H1033 110.029 no
O2 C104 H1041 110.330 no
O2 C104 H1042 107.997 no
H1041 C104 H1042 109.871 no
O2 C104 H1043 109.173 no
H1041 C104 H1043 111.369 no
H1042 C104 H1043 108.008 no
O3 C105 H1051 110.824 no
O3 C105 H1052 110.176 no
H1051 C105 H1052 107.851 no
O3 C105 H1053 110.560 no
H1051 C105 H1053 109.004 no
H1052 C105 H1053 108.346 no
O4 C106 H1061 110.698 no
O4 C106 H1062 111.218 no
H1061 C106 H1062 108.557 no
O4 C106 H1063 110.319 no
H1061 C106 H1063 107.667 no
H1062 C106 H1063 108.272 no
O5 C107 H1071 110.100 no
O5 C107 H1072 109.711 no
H1071 C107 H1072 109.733 no
O5 C107 H1073 109.377 no
H1071 C107 H1073 109.111 no
H1072 C107 H1073 108.786 no
O6 C108 H1081 107.166 no
O6 C108 H1082 109.033 no
H1081 C108 H1082 109.357 no
O6 C108 H1083 109.292 no
H1081 C108 H1083 109.702 no
H1082 C108 H1083 112.159 no
O7 C109 H1091 112.698 no
O7 C109 H1092 111.270 no
H1091 C109 H1092 111.243 no
O7 C109 H1093 109.187 no
H1091 C109 H1093 105.919 no
H1092 C109 H1093 106.149 no

loop_
_geom_bond_atom_site_label_1
_geom_bond_atom_site_label_2
_geom_bond_distance
_geom_bond_publ_flag
Zn1 O1 2.137(3) yes
Zn1 N1 2.071(3) yes
Zn1 N2 2.073(3) yes
Zn1 N3 2.070(3) yes
Zn1 N4 2.084(3) yes
Zn2 O2 2.110(3) yes
Zn2 N5 2.032(3) yes
Zn2 N6 2.074(3) yes
Zn2 N7 2.085(3) yes
Zn2 N8 2.041(3) yes
O1 C103 1.419(6) yes
O1 H1 1.134 no
O2 C104 1.405(6) yes
O2 H2 1.072 no
O3 C105 1.412(7) yes
O3 H3 0.999 no
O4 C106 1.410(7) yes
O4 H4 1.121 no
O5 C107 1.40(1) yes
O5 H5 0.927 no
O6 C108 1.342(12) yes
O6 H6 0.908 no
O7 C109 1.225(12) yes
O7 H7 1.276 no
O12 C111 1.367(14) yes
N1 C1 1.386(4) yes
N1 C4 1.356(4) yes
N2 C16 1.346(4) yes
N2 C19 1.383(4) yes
N3 C11 1.382(4) yes
N3 C14 1.348(4) yes
N4 C6 1.347(4) yes
N4 C9 1.390(4) yes
N5 C21 1.394(4) yes
N5 C24 1.354(4) yes
N6 C36 1.346(4) yes
N6 C39 1.381(5) yes
N7 C31 1.384(5) yes
N7 C34 1.349(5) yes
N8 C26 1.338(4) yes
N8 C29 1.395(4) yes
N9 C42 1.147(5) yes
N10 C43 1.148(5) yes
N11 C45 1.149(6) yes
N12 C46 1.156(6) yes
C1 C2 1.427(5) yes
C1 C20 1.421(5) yes
C2 C3 1.368(5) yes
C2 H21 0.997 no
C3 C4 1.421(5) yes
C3 H31 1.004 no
C4 C5 1.450(5) yes
C5 C6 1.456(5) yes
C5 C41 1.406(5) yes
C6 C7 1.438(5) yes
C7 C8 1.353(5) yes
C7 H71 1.011 no
C8 C9 1.425(5) yes
C8 H81 1.008 no
C9 C10 1.399(5) yes
C10 C11 1.404(5) yes
C10 C61 1.493(4) yes
C11 C12 1.426(5) yes
C12 C13 1.379(5) yes
C12 H121 1.013 no
C13 C14 1.433(5) yes
C13 C27 1.431(5) yes
C14 C15 1.431(4) yes
C15 C16 1.432(4) yes
C15 C25 1.431(4) yes
C16 C17 1.447(4) yes
C17 C18 1.364(5) yes
C17 C23 1.446(5) yes
C18 C19 1.437(5) yes
C18 H181 1.011 no
C19 C20 1.403(5) yes
C20 C47 1.492(4) yes
C21 C22 1.428(5) yes
C21 C40 1.402(5) yes
C22 C23 1.368(5) yes
C22 H221 1.005 no
C23 C24 1.439(4) yes
C24 C25 1.427(4) yes
C25 C26 1.439(5) yes
C26 C27 1.439(5) yes
C27 C28 1.376(5) yes
C28 C29 1.427(5) yes
C28 H281 1.008 no
C29 C30 1.419(5) yes
C30 C31 1.419(5) yes
C30 C89 1.489(5) yes
C31 C32 1.433(5) yes
C32 C33 1.368(6) yes
C32 H321 1.006 no
C33 C34 1.417(5) yes
C33 H331 1.005 no
C34 C35 1.465(6) yes
C35 C36 1.458(5) yes
C35 C44 1.380(5) yes
C36 C37 1.427(5) yes
C37 C38 1.359(5) yes
C37 H371 1.015 no
C38 C39 1.436(5) yes
C38 H381 1.009 no
C39 C40 1.419(5) yes
C40 C75 1.504(5) yes
C41 C42 1.426(5) yes
C41 C43 1.436(5) yes
C44 C45 1.431(6) yes
C44 C46 1.434(6) yes
C47 C48 1.389(5) yes
C47 C52 1.391(5) yes
C48 C49 1.389(5) yes
C48 H481 1.011 no
C49 C50 1.393(5) yes
C49 C53 1.529(5) yes
C50 C51 1.406(5) yes
C50 H501 1.004 no
C51 C52 1.389(5) yes
C51 C57 1.539(5) yes
C52 H521 0.997 no
C53 C54 1.525(6) yes
C53 C55 1.550(7) yes
C53 C56 1.529(7) yes
C54 H541 0.996 no
C54 H542 0.993 no
C54 H543 1.030 no
C55 H551 0.999 no
C55 H552 0.989 no
C55 H553 1.007 no
C56 H561 1.005 no
C56 H562 1.008 no
C56 H563 0.996 no
C57 C58 1.542(6) yes
C57 C59 1.523(6) yes
C57 C60 1.523(7) yes
C58 H581 0.987 no
C58 H582 1.021 no
C58 H583 0.998 no
C59 H591 0.999 no
C59 H592 1.000 no
C59 H593 1.022 no
C60 H601 1.006 no
C60 H602 1.009 no
C60 H603 0.984 no
C61 C62 1.388(5) yes
C61 C66 1.386(5) yes
C62 C63 1.393(5) yes
C62 H621 1.002 no
C63 C64 1.402(5) yes
C63 C67 1.536(5) yes
C64 C65 1.388(5) yes
C64 H641 1.001 no
C65 C66 1.401(5) yes
C65 C71 1.533(5) yes
C66 H661 1.005 no
C67 C68 1.523(7) yes
C67 C69 1.534(8) yes
C67 C70 1.513(7) yes
C68 H681 0.996 no
C68 H682 0.988 no
C68 H683 1.036 no
C69 H691 1.011 no
C69 H692 0.982 no
C69 H693 1.030 no
C70 H701 1.002 no
C70 H702 1.017 no
C70 H703 1.004 no
C71 C72 1.536(6) yes
C71 C73 1.529(6) yes
C71 C74 1.527(7) yes
C72 H721 0.999 no
C72 H722 0.988 no
C72 H723 1.030 no
C73 H731 1.007 no
C73 H732 0.982 no
C73 H733 1.016 no
C74 H741 1.010 no
C74 H742 1.003 no
C74 H743 1.010 no
C75 C76 1.401(5) yes
C75 C80 1.385(5) yes
C76 C77 1.399(5) yes
C76 H761 1.028 no
C77 C78 1.389(6) yes
C77 C81 1.551(5) yes
C78 C79 1.399(5) yes
C78 H781 1.015 no
C79 C80 1.391(5) yes
C79 C85 1.543(6) yes
C80 H801 1.011 no
C81 C82 1.489(7) yes
C81 C83 1.554(8) yes
C81 C84 1.472(8) yes
C82 H821 1.012 no
C82 H822 0.954 no
C82 H823 1.055 no
C83 H831 0.995 no
C83 H832 0.992 no
C83 H833 1.011 no
C84 H841 0.998 no
C84 H842 0.992 no
C84 H843 1.022 no
C85 C86 1.516(7) yes
C85 C87 1.530(9) yes
C85 C88 1.548(8) yes
C86 H861 0.999 no
C86 H862 1.024 no
C86 H863 0.984 no
C87 H871 0.993 no
C87 H872 1.015 no
C87 H873 0.987 no
C88 H881 0.997 no
C88 H882 1.010 no
C88 H883 0.984 no
C89 C90 1.397(5) yes
C89 C94 1.406(6) yes
C90 C91 1.396(5) yes
C90 H901 1.010 no
C91 C92 1.386(6) yes
C91 C95 1.544(5) yes
C92 C93 1.408(6) yes
C92 H921 0.991 no
C93 C94 1.395(5) yes
C93 C99 1.529(6) yes
C94 H941 1.015 no
C95 C96 1.527(7) yes
C95 C97 1.527(7) yes
C95 C98 1.514(7) yes
C96 H961 1.000 no
C96 H962 1.000 no
C96 H963 1.018 no
C97 H971 0.981 no
C97 H972 1.016 no
C97 H973 1.017 no
C98 H981 0.992 no
C98 H982 1.022 no
C98 H983 1.001 no
C99 C100 1.538(8) yes
C99 C101 1.516(7) yes
C99 C102 1.509(8) yes
C100 H1001 1.010 no
C100 H1002 0.984 no
C100 H1003 1.045 no
C101 H1011 1.013 no
C101 H1012 1.029 no
C101 H1013 0.981 no
C102 H1021 1.024 no
C102 H1022 0.977 no
C102 H1023 1.033 no
C103 H1031 1.003 no
C103 H1032 0.982 no
C103 H1033 1.011 no
C104 H1041 0.977 no
C104 H1042 1.018 no
C104 H1043 1.000 no
C105 H1051 1.006 no
C105 H1052 1.014 no
C105 H1053 1.000 no
C106 H1061 1.010 no
C106 H1062 1.002 no
C106 H1063 1.013 no
C107 H1071 0.996 no
C107 H1072 1.000 no
C107 H1073 1.008 no
C108 H1081 1.015 no
C108 H1082 0.986 no
C108 H1083 0.982 no
C109 H1091 0.991 no
C109 H1092 0.988 no
C109 H1093 1.054 no
